data_7226039
loop_
_publ_author_name
'Lin, Xiao-Ming'
'Niu, Ji-Liang'
'Chen, Dan-Ni'
'Lu, Yan-Na'
'Zhang, Gang'
'Cai, Yue-Peng'

_publ_section_title
;
 Four metal--organic frameworks based on a semirigid tripodal ligand and
 different secondary building units: structures and electrochemical
 performance
;
_journal_issue 36
_journal_name_full CrystEngComm
_journal_page_first 6841
_journal_paper_doi 10.1039/C6CE01068G
_journal_volume 18
_journal_year 2016
_chemical_formula_sum 'C47 H62 N4 O15 Zn2'
_chemical_formula_weight 1053.74
_chemical_name_systematic
;
 ?
;
_space_group_crystal_system monoclinic
_space_group_IT_number 14
_space_group_name_Hall '-P 2ybc'
_space_group_name_H-M_alt 'P 1 21/c 1'
_symmetry_space_group_name_Hall '-P 2ybc'
_symmetry_space_group_name_H-M 'P 1 21/c 1'
_atom_sites_solution_hydrogens geom
_audit_creation_method SHELXL-2014
_audit_update_record
;
2016-07-06 deposited with the CCDC.
2016-07-08 downloaded from the CCDC.
;
_cell_angle_alpha 90
_cell_angle_beta 102.8630(10)
_cell_angle_gamma 90
_cell_formula_units_Z 4
_cell_length_a 12.2813(2)
_cell_length_b 27.3205(4)
_cell_length_c 16.4650(2)
_cell_measurement_reflns_used 8268
_cell_measurement_temperature 150(2)
_cell_measurement_theta_max 63.0322
_cell_measurement_theta_min 2.7505
_cell_volume 5385.89(14)
_computing_cell_refinement 'Bruker SAINT'
_computing_data_collection 'Bruker APEX2'
_computing_data_reduction 'Bruker SAINT'
_computing_molecular_graphics 'Bruker SHELXTL'
_computing_publication_material 'Bruker SHELXTL'
_computing_structure_refinement 'SHELXL-2014 (Sheldrick, 2014)'
_diffrn_ambient_temperature 150(2)
_diffrn_measured_fraction_theta_full 0.883
_diffrn_measured_fraction_theta_max 0.985
_diffrn_measurement_device_type 'Xcalibur, Sapphire3, Gemini ultra'
_diffrn_measurement_method '\w scans'
_diffrn_radiation_type CuK\a
_diffrn_radiation_wavelength 1.54178
_diffrn_reflns_av_R_equivalents 0.0289
_diffrn_reflns_av_unetI/netI 0.0414
_diffrn_reflns_Laue_measured_fraction_full 0.883
_diffrn_reflns_Laue_measured_fraction_max 0.985
_diffrn_reflns_limit_h_max 13
_diffrn_reflns_limit_h_min -13
_diffrn_reflns_limit_k_max 30
_diffrn_reflns_limit_k_min -31
_diffrn_reflns_limit_l_max 18
_diffrn_reflns_limit_l_min -15
_diffrn_reflns_number 18071
_diffrn_reflns_point_group_measured_fraction_full 0.883
_diffrn_reflns_point_group_measured_fraction_max 0.985
_diffrn_reflns_theta_full 67.679
_diffrn_reflns_theta_max 63.121
_diffrn_reflns_theta_min 3.193
_exptl_absorpt_coefficient_mu 1.641
_exptl_absorpt_correction_T_max 0.8531
_exptl_absorpt_correction_T_min 0.7349
_exptl_absorpt_correction_type multi-scan
_exptl_crystal_colour colorless
_exptl_crystal_density_diffrn 1.300
_exptl_crystal_description block
_exptl_crystal_F_000 2208
_exptl_crystal_size_max 0.200
_exptl_crystal_size_mid 0.100
_exptl_crystal_size_min 0.100
_refine_diff_density_max 1.009
_refine_diff_density_min -0.974
_refine_diff_density_rms 0.117
_refine_ls_extinction_coef 0.00022(7)
_refine_ls_extinction_expression Fc^*^=kFc[1+0.001xFc^2^\l^3^/sin(2\q)]^-1/4^
_refine_ls_extinction_method SHELXL
_refine_ls_goodness_of_fit_ref 1.045
_refine_ls_hydrogen_treatment constr
_refine_ls_matrix_type full
_refine_ls_number_parameters 539
_refine_ls_number_reflns 8599
_refine_ls_number_restraints 31
_refine_ls_restrained_S_all 1.047
_refine_ls_R_factor_all 0.0791
_refine_ls_R_factor_gt 0.0687
_refine_ls_shift/su_max 0.024
_refine_ls_shift/su_mean 0.001
_refine_ls_structure_factor_coef Fsqd
_refine_ls_weighting_details 'w=1/[\s^2^(Fo^2^)+(0.1332P)^2^+12.8899P] where P=(Fo^2^+2Fc^2^)/3'
_refine_ls_weighting_scheme calc
_refine_ls_wR_factor_gt 0.2085
_refine_ls_wR_factor_ref 0.2204
_reflns_Friedel_coverage 0.000
_reflns_number_gt 7241
_reflns_number_total 8599
_reflns_threshold_expression 'I > 2\s(I)'
_cod_data_source_file c6ce01068g2.cif
_cod_data_source_block Zn
_cod_depositor_comments 'Adding full bibliography for 7226036--7226039.cif.'
_cod_original_cell_volume 5385.88(14)
_cod_database_code 7226039
_shelx_space_group_comment
;
The symmetry employed for this shelxl refinement is uniquely defined
by the following loop, which should always be used as a source of
symmetry information in preference to the above space-group names.
They are only intended as comments.
;
_shelx_estimated_absorpt_t_min 0.735
_shelx_estimated_absorpt_t_max 0.853
_shelxl_version_number 2014-3

loop_
_space_group_symop_operation_xyz
'x, y, z'
'-x, y+1/2, -z+1/2'
'-x, -y, -z'
'x, -y-1/2, z-1/2'

loop_
_atom_site_label
_atom_site_type_symbol
_atom_site_fract_x
_atom_site_fract_y
_atom_site_fract_z
_atom_site_U_iso_or_equiv
_atom_site_adp_type
_atom_site_occupancy
_atom_site_site_symmetry_order
_atom_site_calc_flag
_atom_site_refinement_flags_posn
_atom_site_refinement_flags_adp
Zn1 Zn 0.05712(5) 0.55143(2) 1.00272(4) 0.0298(2) Uani 1 1 d . .
Zn2 Zn 0.23132(5) 0.46497(2) 1.01287(4) 0.0295(2) Uani 1 1 d . .
C1 C 0.2728(4) 0.55537(18) 1.9348(3) 0.0328(10) Uani 1 1 d . .
C2 C 0.3341(4) 0.58394(18) 1.8810(3) 0.0330(10) Uani 1 1 d . .
C3 C 0.4400(4) 0.56984(19) 1.8737(3) 0.0345(10) Uani 1 1 d . .
H3A H 0.4752 0.5425 1.9044 0.041 Uiso 1 1 calc R U
C4 C 0.4947(4) 0.59529(19) 1.8217(3) 0.0355(11) Uani 1 1 d . .
H4A H 0.5672 0.5857 1.8167 0.043 Uiso 1 1 calc R U
C5 C 0.4419(4) 0.63484(18) 1.7776(3) 0.0346(11) Uani 1 1 d . .
C6 C 0.3382(4) 0.6504(2) 1.7856(3) 0.0410(12) Uani 1 1 d . .
H6A H 0.3041 0.6781 1.7556 0.049 Uiso 1 1 calc R U
C7 C 0.2841(4) 0.6249(2) 1.8379(3) 0.0398(11) Uani 1 1 d . .
H7A H 0.2128 0.6355 1.8444 0.048 Uiso 1 1 calc R U
C8 C 0.2305(4) 0.51046(18) 1.1627(3) 0.0327(10) Uani 1 1 d . .
C9 C 0.2616(4) 0.51853(19) 1.2552(3) 0.0362(11) Uani 1 1 d . .
C10 C 0.3547(5) 0.4955(2) 1.3049(3) 0.0476(13) Uani 1 1 d . .
H10A H 0.3983 0.4735 1.2806 0.057 Uiso 1 1 calc R U
C11 C 0.3833(5) 0.5050(2) 1.3897(3) 0.0525(15) Uani 1 1 d . .
H11A H 0.4466 0.4896 1.4238 0.063 Uiso 1 1 calc R U
C12 C 0.3193(5) 0.5366(2) 1.4239(3) 0.0425(13) Uani 1 1 d . .
C13 C 0.2274(6) 0.5588(2) 1.3772(4) 0.0536(15) Uani 1 1 d . .
H13A H 0.1835 0.5801 1.4025 0.064 Uiso 1 1 calc R U
C14 C 0.1986(5) 0.5501(2) 1.2920(4) 0.0506(14) Uani 1 1 d . .
H14A H 0.1351 0.5658 1.2588 0.061 Uiso 1 1 calc R U
C15 C 0.7573(4) 0.8662(2) 1.5365(3) 0.0380(11) Uani 1 1 d . .
C16 C 0.7087(4) 0.81572(19) 1.5165(3) 0.0381(11) Uani 1 1 d . .
C17 C 0.5998(5) 0.8099(2) 1.4713(3) 0.0414(12) Uani 1 1 d . .
H17A H 0.5549 0.8378 1.4529 0.050 Uiso 1 1 calc R U
C18 C 0.5566(5) 0.7633(2) 1.4529(3) 0.0482(13) Uani 1 1 d . .
H18A H 0.4815 0.7592 1.4231 0.058 Uiso 1 1 calc R U
C19 C 0.6223(6) 0.7236(2) 1.4779(3) 0.0474(14) Uani 1 1 d . .
C20 C 0.7320(6) 0.7287(2) 1.5220(4) 0.0573(16) Uani 1 1 d . .
H20A H 0.7776 0.7007 1.5377 0.069 Uiso 1 1 calc R U
C21 C 0.7741(5) 0.7753(2) 1.5427(4) 0.0519(14) Uani 1 1 d . .
H21A H 0.8479 0.7793 1.5750 0.062 Uiso 1 1 calc R U
C22 C 0.4833(4) 0.64285(18) 1.6447(3) 0.0345(10) Uani 1 1 d . .
C23 C 0.4207(4) 0.60183(19) 1.6164(3) 0.0356(11) Uani 1 1 d . .
H23A H 0.3844 0.5838 1.6521 0.043 Uiso 1 1 calc R U
C24 C 0.4122(4) 0.58762(19) 1.5340(3) 0.0377(11) Uani 1 1 d . .
C25 C 0.4650(5) 0.61297(19) 1.4811(3) 0.0410(12) Uani 1 1 d . .
H25A H 0.4589 0.6028 1.4251 0.049 Uiso 1 1 calc R U
C26 C 0.5276(5) 0.65396(18) 1.5129(3) 0.0394(12) Uani 1 1 d . .
C27 C 0.5370(5) 0.66985(18) 1.5935(3) 0.0376(11) Uani 1 1 d . .
H27A H 0.5788 0.6983 1.6135 0.045 Uiso 1 1 calc R U
C28 C -0.0435(4) 0.5847(2) 0.8284(3) 0.0432(12) Uani 1 1 d . .
H28A H 0.0215 0.5707 0.8155 0.052 Uiso 1 1 calc R U
C29 C -0.0842(6) 0.6188(3) 0.6878(4) 0.0616(17) Uani 1 1 d . .
H29A H -0.0060 0.6085 0.6908 0.074 Uiso 1 1 calc R U
H29B H -0.0893 0.6542 0.6751 0.074 Uiso 1 1 calc R U
C30 C -0.1589(7) 0.5917(3) 0.6182(4) 0.075(2) Uani 1 1 d . .
H30A H -0.1365 0.5987 0.5659 0.112 Uiso 1 1 calc R U
H30B H -0.1530 0.5565 0.6295 0.112 Uiso 1 1 calc R U
H30C H -0.2363 0.6023 0.6137 0.112 Uiso 1 1 calc R U
C31 C -0.2120(6) 0.6341(3) 0.7862(5) 0.0646(18) Uani 1 1 d . .
H31A H -0.2350 0.6164 0.8321 0.078 Uiso 1 1 calc R U
H31B H -0.2733 0.6311 0.7360 0.078 Uiso 1 1 calc R U
C32 C -0.1964(11) 0.6861(4) 0.8087(8) 0.122(4) Uani 1 1 d . .
H32A H -0.2662 0.6994 0.8189 0.182 Uiso 1 1 calc R U
H32B H -0.1371 0.6894 0.8593 0.182 Uiso 1 1 calc R U
H32C H -0.1754 0.7041 0.7630 0.182 Uiso 1 1 calc R U
C33 C 0.152(2) 0.6620(10) 0.5302(16) 0.232(10) Uiso 1 1 d . U
H33A H 0.2153 0.6457 0.5188 0.279 Uiso 1 1 calc R U
C34 C 0.2625(18) 0.7437(8) 0.5443(14) 0.207(8) Uiso 1 1 d . U
H34A H 0.2874 0.7652 0.5933 0.249 Uiso 1 1 calc R U
H34B H 0.3245 0.7212 0.5410 0.249 Uiso 1 1 calc R U
C35 C 0.2355(18) 0.7727(8) 0.4707(14) 0.210(8) Uiso 1 1 d . U
H35A H 0.3014 0.7914 0.4648 0.316 Uiso 1 1 calc R U
H35B H 0.2118 0.7513 0.4222 0.316 Uiso 1 1 calc R U
H35C H 0.1748 0.7953 0.4744 0.316 Uiso 1 1 calc R U
C36 C 0.0678(17) 0.7372(8) 0.5844(12) 0.186(7) Uiso 1 1 d . U
H36A H 0.0608 0.7711 0.5626 0.223 Uiso 1 1 calc R U
H36B H -0.0030 0.7201 0.5601 0.223 Uiso 1 1 calc R U
C37 C 0.0801(16) 0.7393(7) 0.6738(12) 0.185(7) Uiso 1 1 d . U
H37A H 0.0156 0.7561 0.6867 0.278 Uiso 1 1 calc R U
H37B H 0.0845 0.7059 0.6964 0.278 Uiso 1 1 calc R U
H37C H 0.1485 0.7571 0.6989 0.278 Uiso 1 1 calc R U
C38 C 0.3157(7) 0.8683(3) 0.6334(5) 0.075(2) Uani 1 1 d . U
H38A H 0.2909 0.8865 0.5835 0.090 Uiso 1 1 calc R U
C39 C 0.4701(7) 0.8394(3) 0.7424(5) 0.0722(19) Uani 1 1 d . U
H39A H 0.4105 0.8340 0.7731 0.087 Uiso 1 1 calc R U
H39B H 0.5291 0.8594 0.7781 0.087 Uiso 1 1 calc R U
C40 C 0.5183(10) 0.7913(4) 0.7268(7) 0.110(3) Uani 1 1 d . U
H40A H 0.5479 0.7749 0.7801 0.166 Uiso 1 1 calc R U
H40B H 0.4600 0.7709 0.6926 0.166 Uiso 1 1 calc R U
H40C H 0.5786 0.7964 0.6976 0.166 Uiso 1 1 calc R U
C41 C 0.4996(8) 0.8932(3) 0.6245(6) 0.085(2) Uiso 1 1 d . U
H41A H 0.4609 0.8999 0.5661 0.102 Uiso 1 1 calc R U
H41B H 0.5644 0.8719 0.6232 0.102 Uiso 1 1 calc R U
C42 C 0.5397(11) 0.9385(5) 0.6637(8) 0.126(4) Uiso 1 1 d . U
H42A H 0.5901 0.9540 0.6329 0.189 Uiso 1 1 calc R U
H42B H 0.4763 0.9603 0.6639 0.189 Uiso 1 1 calc R U
H42C H 0.5800 0.9322 0.7211 0.189 Uiso 1 1 calc R U
C43 C 0.1261(8) 0.4551(4) 0.7659(6) 0.085(2) Uiso 1 1 d . .
H43 H 0.1529 0.4292 0.8034 0.102 Uiso 1 1 calc R U
C44 C 0.0797(18) 0.4855(8) 0.6173(13) 0.193(7) Uiso 1 1 d . U
H44A H 0.0733 0.4704 0.5617 0.231 Uiso 1 1 calc R U
H44B H 0.0035 0.4927 0.6246 0.231 Uiso 1 1 calc R U
C45 C 0.1426(19) 0.5298(8) 0.6223(14) 0.218(9) Uiso 1 1 d . U
H45A H 0.1052 0.5525 0.5789 0.328 Uiso 1 1 calc R U
H45B H 0.1481 0.5448 0.6772 0.328 Uiso 1 1 calc R U
H45C H 0.2177 0.5225 0.6145 0.328 Uiso 1 1 calc R U
C46 C 0.195(3) 0.4002(11) 0.6594(19) 0.292(13) Uiso 1 1 d D U
H46A H 0.1440 0.3807 0.6164 0.351 Uiso 1 1 calc R U
H46B H 0.2299 0.3796 0.7075 0.351 Uiso 1 1 calc R U
C47 C 0.284(2) 0.4327(10) 0.6227(18) 0.291(13) Uiso 1 1 d D U
H47A H 0.3339 0.4108 0.6007 0.436 Uiso 1 1 calc R U
H47B H 0.2439 0.4539 0.5780 0.436 Uiso 1 1 calc R U
H47C H 0.3282 0.4528 0.6674 0.436 Uiso 1 1 calc R U
N1 N -0.1108(4) 0.61080(19) 0.7697(3) 0.0509(12) Uani 1 1 d . .
N2 N 0.1569(12) 0.7132(5) 0.5547(8) 0.155(4) Uiso 1 1 d . .
N3 N 0.4233(5) 0.8667(2) 0.6652(4) 0.0681(16) Uani 1 1 d . .
N4 N 0.1381(9) 0.4497(4) 0.6855(7) 0.119(3) Uiso 1 1 d . .
O1 O 0.1870(3) 0.57485(13) 1.9502(2) 0.0385(8) Uani 1 1 d . .
O1W O 0.0484(3) 0.62252(13) 1.0513(2) 0.0446(9) Uani 1 1 d . .
O2 O 0.3127(3) 0.51418(13) 1.9596(2) 0.0376(8) Uani 1 1 d . .
O3 O 0.4961(3) 0.66070(13) 1.7246(2) 0.0410(8) Uani 1 1 d . .
O4 O 0.1549(3) 0.53653(13) 1.1219(2) 0.0400(8) Uani 1 1 d . .
O5 O 0.2842(3) 0.47794(13) 1.1334(2) 0.0360(8) Uani 1 1 d . .
O6 O 0.3491(4) 0.54615(15) 1.5101(2) 0.0496(10) Uani 1 1 d . .
O7 O 0.8454(3) 0.87044(15) 1.5897(2) 0.0510(10) Uani 1 1 d . .
O8 O 0.7029(3) 0.90107(13) 1.4951(2) 0.0414(8) Uani 1 1 d . .
O9 O 0.5796(4) 0.67666(15) 1.4570(2) 0.0590(12) Uani 1 1 d . .
O10 O 0.0773(3) 0.47940(12) 0.96065(18) 0.0293(7) Uani 1 1 d . .
O11 O -0.0604(3) 0.57761(14) 0.8984(2) 0.0432(9) Uani 1 1 d . .
O12 O 0.0604(17) 0.6403(8) 0.5246(12) 0.267(8) Uiso 1 1 d . U
O13 O 0.2426(5) 0.8476(2) 0.6641(4) 0.0885(17) Uani 1 1 d . .
O14 O 0.0869(4) 0.48802(18) 0.7923(3) 0.0608(12) Uani 1 1 d . .

loop_
_atom_site_aniso_label
_atom_site_aniso_U_11
_atom_site_aniso_U_22
_atom_site_aniso_U_33
_atom_site_aniso_U_23
_atom_site_aniso_U_13
_atom_site_aniso_U_12
Zn1 0.0296(3) 0.0293(4) 0.0315(4) 0.0003(2) 0.0089(2) 0.0023(2)
Zn2 0.0314(4) 0.0295(4) 0.0275(3) 0.0002(2) 0.0066(3) 0.0043(2)
C1 0.032(2) 0.036(3) 0.030(2) -0.001(2) 0.0054(19) -0.003(2)
C2 0.034(2) 0.037(3) 0.028(2) -0.003(2) 0.0074(19) -0.005(2)
C3 0.035(2) 0.035(3) 0.032(2) 0.000(2) 0.006(2) 0.000(2)
C4 0.033(2) 0.041(3) 0.034(2) -0.005(2) 0.011(2) -0.004(2)
C5 0.045(3) 0.036(3) 0.025(2) -0.0051(19) 0.011(2) -0.011(2)
C6 0.044(3) 0.039(3) 0.040(3) 0.005(2) 0.008(2) 0.002(2)
C7 0.039(3) 0.042(3) 0.041(3) 0.004(2) 0.013(2) 0.002(2)
C8 0.031(2) 0.035(3) 0.032(2) -0.003(2) 0.007(2) -0.006(2)
C9 0.038(3) 0.041(3) 0.030(2) 0.000(2) 0.007(2) -0.003(2)
C10 0.054(3) 0.051(3) 0.034(3) -0.004(2) 0.003(2) 0.010(3)
C11 0.062(4) 0.056(4) 0.032(3) -0.001(3) -0.003(3) 0.004(3)
C12 0.056(3) 0.042(3) 0.028(2) -0.004(2) 0.006(2) -0.018(3)
C13 0.063(4) 0.062(4) 0.038(3) -0.013(3) 0.016(3) 0.003(3)
C14 0.049(3) 0.066(4) 0.035(3) -0.011(3) 0.006(2) 0.007(3)
C15 0.039(3) 0.042(3) 0.036(3) 0.002(2) 0.015(2) -0.009(2)
C16 0.046(3) 0.034(3) 0.038(3) 0.009(2) 0.015(2) -0.003(2)
C17 0.045(3) 0.038(3) 0.041(3) 0.006(2) 0.007(2) -0.006(2)
C18 0.055(3) 0.047(3) 0.042(3) 0.003(2) 0.009(2) -0.012(3)
C19 0.077(4) 0.036(3) 0.036(3) 0.000(2) 0.025(3) -0.016(3)
C20 0.073(4) 0.036(3) 0.067(4) 0.010(3) 0.024(3) 0.000(3)
C21 0.049(3) 0.044(3) 0.062(4) 0.009(3) 0.009(3) -0.004(3)
C22 0.042(3) 0.033(2) 0.029(2) -0.002(2) 0.008(2) -0.001(2)
C23 0.042(3) 0.038(3) 0.028(2) 0.000(2) 0.009(2) -0.008(2)
C24 0.048(3) 0.034(3) 0.031(2) -0.002(2) 0.006(2) -0.008(2)
C25 0.060(3) 0.036(3) 0.028(2) -0.001(2) 0.012(2) -0.007(2)
C26 0.058(3) 0.029(2) 0.035(3) 0.005(2) 0.017(2) -0.005(2)
C27 0.052(3) 0.028(2) 0.035(3) 0.000(2) 0.014(2) -0.005(2)
C28 0.038(3) 0.045(3) 0.046(3) 0.005(2) 0.009(2) -0.002(2)
C29 0.067(4) 0.071(4) 0.047(3) 0.020(3) 0.013(3) -0.002(3)
C30 0.084(5) 0.087(5) 0.051(4) 0.011(4) 0.007(4) -0.009(4)
C31 0.056(4) 0.073(5) 0.066(4) 0.031(4) 0.015(3) 0.014(3)
C32 0.152(10) 0.090(7) 0.151(10) 0.025(7) 0.093(9) 0.031(7)
C38 0.070(5) 0.071(5) 0.084(5) 0.018(4) 0.017(4) 0.018(4)
C39 0.077(5) 0.079(5) 0.061(4) 0.012(4) 0.015(3) 0.001(4)
C40 0.144(8) 0.076(5) 0.102(6) 0.017(5) 0.007(6) 0.033(6)
N1 0.045(3) 0.058(3) 0.048(3) 0.021(2) 0.008(2) 0.000(2)
N3 0.063(3) 0.081(4) 0.062(3) 0.016(3) 0.018(3) 0.012(3)
O1 0.0362(18) 0.0353(18) 0.048(2) 0.0006(15) 0.0188(15) 0.0004(15)
O1W 0.042(2) 0.0353(19) 0.057(2) -0.0055(17) 0.0122(17) 0.0042(16)
O2 0.0337(17) 0.040(2) 0.0402(19) 0.0086(15) 0.0107(14) 0.0015(15)
O3 0.056(2) 0.041(2) 0.0284(17) -0.0062(15) 0.0148(16) -0.0175(17)
O4 0.044(2) 0.042(2) 0.0322(18) -0.0031(15) 0.0029(15) 0.0046(16)
O5 0.0378(18) 0.0389(18) 0.0298(16) -0.0027(14) 0.0045(14) 0.0041(15)
O6 0.074(3) 0.048(2) 0.0280(18) -0.0067(16) 0.0124(18) -0.027(2)
O7 0.043(2) 0.055(2) 0.050(2) 0.0114(19) 0.0005(18) -0.0158(18)
O8 0.0400(19) 0.0334(18) 0.049(2) 0.0054(16) 0.0072(16) -0.0075(16)
O9 0.106(4) 0.041(2) 0.040(2) -0.0063(17) 0.038(2) -0.028(2)
O10 0.0305(16) 0.0324(16) 0.0255(15) -0.0008(13) 0.0076(12) 0.0029(13)
O11 0.0377(19) 0.046(2) 0.046(2) 0.0132(17) 0.0089(16) 0.0019(16)
O13 0.074(3) 0.075(4) 0.114(5) 0.012(3) 0.016(3) 0.003(3)
O14 0.077(3) 0.070(3) 0.040(2) 0.002(2) 0.025(2) 0.020(2)

loop_
_atom_type_symbol
_atom_type_description
_atom_type_scat_dispersion_real
_atom_type_scat_dispersion_imag
_atom_type_scat_source
C C 0.0181 0.0091 'International Tables Vol C Tables 4.2.6.8 and 6.1.1.4'
H H 0.0000 0.0000 'International Tables Vol C Tables 4.2.6.8 and 6.1.1.4'
N N 0.0311 0.0180 'International Tables Vol C Tables 4.2.6.8 and 6.1.1.4'
O O 0.0492 0.0322 'International Tables Vol C Tables 4.2.6.8 and 6.1.1.4'
Zn Zn -1.5491 0.6778 'International Tables Vol C Tables 4.2.6.8 and 6.1.1.4'

loop_
_geom_angle_atom_site_label_1
_geom_angle_atom_site_label_2
_geom_angle_atom_site_label_3
_geom_angle
_geom_angle_site_symmetry_1
_geom_angle_site_symmetry_3
O10 Zn1 O1 170.99(13) 3_567 1_554
O10 Zn1 O4 88.63(13) 3_567 .
O1 Zn1 O4 96.68(15) 1_554 .
O10 Zn1 O11 85.93(13) 3_567 .
O1 Zn1 O11 90.37(14) 1_554 .
O4 Zn1 O11 166.61(15) . .
O10 Zn1 O1W 98.83(14) 3_567 .
O1 Zn1 O1W 89.01(14) 1_554 .
O4 Zn1 O1W 83.73(15) . .
O11 Zn1 O1W 85.02(15) . .
O10 Zn1 O10 82.85(13) 3_567 .
O1 Zn1 O10 89.63(13) 1_554 .
O4 Zn1 O10 92.37(13) . .
O11 Zn1 O10 99.07(14) . .
O1W Zn1 O10 175.70(14) . .
O10 Zn1 Zn1 42.14(9) 3_567 3_567
O1 Zn1 Zn1 130.16(10) 1_554 3_567
O4 Zn1 Zn1 90.70(10) . 3_567
O11 Zn1 Zn1 93.44(11) . 3_567
O1W Zn1 Zn1 140.83(11) . 3_567
O10 Zn1 Zn1 40.71(8) . 3_567
O10 Zn2 O8 122.23(15) . 2_647
O10 Zn2 O5 118.64(13) . .
O8 Zn2 O5 100.40(15) 2_647 .
O10 Zn2 O2 101.76(14) . 1_554
O8 Zn2 O2 108.66(15) 2_647 1_554
O5 Zn2 O2 103.66(15) . 1_554
O1 C1 O2 126.7(5) . .
O1 C1 C2 116.8(4) . .
O2 C1 C2 116.5(4) . .
C7 C2 C3 119.6(5) . .
C7 C2 C1 119.8(4) . .
C3 C2 C1 120.6(4) . .
C4 C3 C2 120.5(5) . .
C4 C3 H3A 119.8 . .
C2 C3 H3A 119.8 . .
C5 C4 C3 118.9(5) . .
C5 C4 H4A 120.6 . .
C3 C4 H4A 120.6 . .
C6 C5 C4 121.7(5) . .
C6 C5 O3 118.9(5) . .
C4 C5 O3 119.4(5) . .
C5 C6 C7 119.1(5) . .
C5 C6 H6A 120.4 . .
C7 C6 H6A 120.4 . .
C2 C7 C6 120.1(5) . .
C2 C7 H7A 119.9 . .
C6 C7 H7A 119.9 . .
O4 C8 O5 126.0(4) . .
O4 C8 C9 117.1(4) . .
O5 C8 C9 116.9(4) . .
C10 C9 C14 119.1(5) . .
C10 C9 C8 121.2(5) . .
C14 C9 C8 119.6(5) . .
C9 C10 C11 119.8(5) . .
C9 C10 H10A 120.1 . .
C11 C10 H10A 120.1 . .
C12 C11 C10 119.5(6) . .
C12 C11 H11A 120.3 . .
C10 C11 H11A 120.3 . .
C11 C12 C13 121.9(5) . .
C11 C12 O6 119.2(5) . .
C13 C12 O6 118.9(5) . .
C12 C13 C14 119.2(6) . .
C12 C13 H13A 120.4 . .
C14 C13 H13A 120.4 . .
C9 C14 C13 120.5(6) . .
C9 C14 H14A 119.8 . .
C13 C14 H14A 119.8 . .
O7 C15 O8 125.5(5) . .
O7 C15 C16 118.8(5) . .
O8 C15 C16 115.7(4) . .
C17 C16 C21 120.0(5) . .
C17 C16 C15 120.6(5) . .
C21 C16 C15 119.3(5) . .
C16 C17 C18 120.0(5) . .
C16 C17 H17A 120.0 . .
C18 C17 H17A 120.0 . .
C19 C18 C17 119.6(5) . .
C19 C18 H18A 120.2 . .
C17 C18 H18A 120.2 . .
C18 C19 O9 119.5(6) . .
C18 C19 C20 121.3(5) . .
O9 C19 C20 119.2(6) . .
C21 C20 C19 119.1(6) . .
C21 C20 H20A 120.4 . .
C19 C20 H20A 120.4 . .
C16 C21 C20 119.9(6) . .
C16 C21 H21A 120.0 . .
C20 C21 H21A 120.0 . .
C23 C22 O3 123.1(4) . .
C23 C22 C27 121.9(4) . .
O3 C22 C27 115.0(4) . .
C22 C23 C24 118.1(4) . .
C22 C23 H23A 121.0 . .
C24 C23 H23A 121.0 . .
C25 C24 O6 123.0(4) . .
C25 C24 C23 122.0(5) . .
O6 C24 C23 115.0(4) . .
C24 C25 C26 117.6(5) . .
C24 C25 H25A 121.2 . .
C26 C25 H25A 121.2 . .
C27 C26 O9 123.4(5) . .
C27 C26 C25 122.4(5) . .
O9 C26 C25 114.2(4) . .
C26 C27 C22 117.9(5) . .
C26 C27 H27A 121.1 . .
C22 C27 H27A 121.1 . .
O11 C28 N1 123.9(5) . .
O11 C28 H28A 118.1 . .
N1 C28 H28A 118.1 . .
N1 C29 C30 113.9(6) . .
N1 C29 H29A 108.8 . .
C30 C29 H29A 108.8 . .
N1 C29 H29B 108.8 . .
C30 C29 H29B 108.8 . .
H29A C29 H29B 107.7 . .
C29 C30 H30A 109.5 . .
C29 C30 H30B 109.5 . .
H30A C30 H30B 109.5 . .
C29 C30 H30C 109.5 . .
H30A C30 H30C 109.5 . .
H30B C30 H30C 109.5 . .
N1 C31 C32 113.3(7) . .
N1 C31 H31A 108.9 . .
C32 C31 H31A 108.9 . .
N1 C31 H31B 108.9 . .
C32 C31 H31B 108.9 . .
H31A C31 H31B 107.7 . .
C31 C32 H32A 109.5 . .
C31 C32 H32B 109.5 . .
H32A C32 H32B 109.5 . .
C31 C32 H32C 109.5 . .
H32A C32 H32C 109.5 . .
H32B C32 H32C 109.5 . .
O12 C33 N2 117(3) . .
O12 C33 H33A 121.5 . .
N2 C33 H33A 121.5 . .
C35 C34 N2 110.2(18) . .
C35 C34 H34A 109.6 . .
N2 C34 H34A 109.6 . .
C35 C34 H34B 109.6 . .
N2 C34 H34B 109.6 . .
H34A C34 H34B 108.1 . .
C34 C35 H35A 109.5 . .
C34 C35 H35B 109.5 . .
H35A C35 H35B 109.5 . .
C34 C35 H35C 109.5 . .
H35A C35 H35C 109.5 . .
H35B C35 H35C 109.5 . .
C37 C36 N2 116.4(18) . .
C37 C36 H36A 108.2 . .
N2 C36 H36A 108.2 . .
C37 C36 H36B 108.2 . .
N2 C36 H36B 108.2 . .
H36A C36 H36B 107.3 . .
C36 C37 H37A 109.5 . .
C36 C37 H37B 109.5 . .
H37A C37 H37B 109.5 . .
C36 C37 H37C 109.5 . .
H37A C37 H37C 109.5 . .
H37B C37 H37C 109.5 . .
O13 C38 N3 124.8(7) . .
O13 C38 H38A 117.6 . .
N3 C38 H38A 117.6 . .
N3 C39 C40 113.2(7) . .
N3 C39 H39A 108.9 . .
C40 C39 H39A 108.9 . .
N3 C39 H39B 108.9 . .
C40 C39 H39B 108.9 . .
H39A C39 H39B 107.8 . .
C39 C40 H40A 109.5 . .
C39 C40 H40B 109.5 . .
H40A C40 H40B 109.5 . .
C39 C40 H40C 109.5 . .
H40A C40 H40C 109.5 . .
H40B C40 H40C 109.5 . .
N3 C41 C42 114.4(9) . .
N3 C41 H41A 108.7 . .
C42 C41 H41A 108.7 . .
N3 C41 H41B 108.7 . .
C42 C41 H41B 108.7 . .
H41A C41 H41B 107.6 . .
C41 C42 H42A 109.5 . .
C41 C42 H42B 109.5 . .
H42A C42 H42B 109.5 . .
C41 C42 H42C 109.5 . .
H42A C42 H42C 109.5 . .
H42B C42 H42C 109.5 . .
O14 C43 N4 126.4(10) . .
O14 C43 H43 116.8 . .
N4 C43 H43 116.8 . .
C45 C44 N4 109.7(17) . .
C45 C44 H44A 109.7 . .
N4 C44 H44A 109.7 . .
C45 C44 H44B 109.7 . .
N4 C44 H44B 109.7 . .
H44A C44 H44B 108.2 . .
C44 C45 H45A 109.5 . .
C44 C45 H45B 109.5 . .
H45A C45 H45B 109.5 . .
C44 C45 H45C 109.5 . .
H45A C45 H45C 109.5 . .
H45B C45 H45C 109.5 . .
N4 C46 C47 90.6(19) . .
N4 C46 H46A 113.5 . .
C47 C46 H46A 113.5 . .
N4 C46 H46B 113.5 . .
C47 C46 H46B 113.5 . .
H46A C46 H46B 110.8 . .
C46 C47 H47A 109.5 . .
C46 C47 H47B 109.5 . .
H47A C47 H47B 109.5 . .
C46 C47 H47C 109.5 . .
H47A C47 H47C 109.5 . .
H47B C47 H47C 109.5 . .
C28 N1 C31 120.7(5) . .
C28 N1 C29 121.0(5) . .
C31 N1 C29 118.3(5) . .
C33 N2 C34 117.5(18) . .
C33 N2 C36 122.7(19) . .
C34 N2 C36 119.7(16) . .
C38 N3 C41 119.6(7) . .
C38 N3 C39 121.7(7) . .
C41 N3 C39 118.7(7) . .
C43 N4 C46 119.4(14) . .
C43 N4 C44 120.1(12) . .
C46 N4 C44 119.6(16) . .
C1 O1 Zn1 135.2(3) . 1_556
C1 O2 Zn2 123.3(3) . 1_556
C22 O3 C5 116.5(4) . .
C8 O4 Zn1 145.0(3) . .
C8 O5 Zn2 115.2(3) . .
C24 O6 C12 116.3(4) . .
C15 O8 Zn2 122.3(3) . 2_657
C26 O9 C19 116.8(4) . .
Zn2 O10 Zn1 123.67(16) . 3_567
Zn2 O10 Zn1 102.57(14) . .
Zn1 O10 Zn1 97.14(12) 3_567 .
C28 O11 Zn1 126.1(4) . .

loop_
_geom_bond_atom_site_label_1
_geom_bond_atom_site_label_2
_geom_bond_distance
_geom_bond_site_symmetry_2
Zn1 O10 2.060(3) 3_567
Zn1 O1 2.078(3) 1_554
Zn1 O4 2.100(3) .
Zn1 O11 2.107(4) .
Zn1 O1W 2.112(4) .
Zn1 O10 2.119(3) .
Zn1 Zn1 3.1332(12) 3_567
Zn2 O10 1.936(3) .
Zn2 O8 1.940(3) 2_647
Zn2 O5 1.978(3) .
Zn2 O2 1.992(3) 1_554
C1 O1 1.256(6) .
C1 O2 1.259(6) .
C1 C2 1.502(7) .
C2 C7 1.393(7) .
C2 C3 1.387(7) .
C3 C4 1.386(7) .
C3 H3A 0.9500 .
C4 C5 1.381(7) .
C4 H4A 0.9500 .
C5 C6 1.377(8) .
C5 O3 1.400(6) .
C6 C7 1.387(7) .
C6 H6A 0.9500 .
C7 H7A 0.9500 .
C8 O4 1.241(6) .
C8 O5 1.264(6) .
C8 C9 1.501(7) .
C9 C10 1.398(8) .
C9 C14 1.385(8) .
C10 C11 1.386(8) .
C10 H10A 0.9500 .
C11 C12 1.370(9) .
C11 H11A 0.9500 .
C12 C13 1.359(9) .
C12 O6 1.408(6) .
C13 C14 1.389(8) .
C13 H13A 0.9500 .
C14 H14A 0.9500 .
C15 O7 1.237(7) .
C15 O8 1.271(7) .
C15 C16 1.509(7) .
C16 C17 1.387(8) .
C16 C21 1.378(8) .
C17 C18 1.385(8) .
C17 H17A 0.9500 .
C18 C19 1.360(9) .
C18 H18A 0.9500 .
C19 O9 1.399(7) .
C19 C20 1.388(9) .
C20 C21 1.387(9) .
C20 H20A 0.9500 .
C21 H21A 0.9500 .
C22 C23 1.380(7) .
C22 O3 1.380(6) .
C22 C27 1.392(7) .
C23 C24 1.392(7) .
C23 H23A 0.9500 .
C24 C25 1.382(7) .
C24 O6 1.380(6) .
C25 C26 1.393(8) .
C25 H25A 0.9500 .
C26 C27 1.376(7) .
C26 O9 1.379(6) .
C27 H27A 0.9500 .
C28 O11 1.233(7) .
C28 N1 1.330(7) .
C28 H28A 0.9500 .
C29 N1 1.472(8) .
C29 C30 1.494(10) .
C29 H29A 0.9900 .
C29 H29B 0.9900 .
C30 H30A 0.9800 .
C30 H30B 0.9800 .
C30 H30C 0.9800 .
C31 N1 1.475(9) .
C31 C32 1.468(13) .
C31 H31A 0.9900 .
C31 H31B 0.9900 .
C32 H32A 0.9800 .
C32 H32B 0.9800 .
C32 H32C 0.9800 .
C33 O12 1.26(3) .
C33 N2 1.45(3) .
C33 H33A 0.9500 .
C34 C35 1.42(2) .
C34 N2 1.58(2) .
C34 H34A 0.9900 .
C34 H34B 0.9900 .
C35 H35A 0.9800 .
C35 H35B 0.9800 .
C35 H35C 0.9800 .
C36 C37 1.45(2) .
C36 N2 1.45(2) .
C36 H36A 0.9900 .
C36 H36B 0.9900 .
C37 H37A 0.9800 .
C37 H37B 0.9800 .
C37 H37C 0.9800 .
C38 O13 1.259(10) .
C38 N3 1.310(10) .
C38 H38A 0.9500 .
C39 N3 1.475(9) .
C39 C40 1.486(12) .
C39 H39A 0.9900 .
C39 H39B 0.9900 .
C40 H40A 0.9800 .
C40 H40B 0.9800 .
C40 H40C 0.9800 .
C41 N3 1.459(11) .
C41 C42 1.431(15) .
C41 H41A 0.9900 .
C41 H41B 0.9900 .
C42 H42A 0.9800 .
C42 H42B 0.9800 .
C42 H42C 0.9800 .
C43 O14 1.149(10) .
C43 N4 1.372(13) .
C43 H43 0.9500 .
C44 C45 1.43(2) .
C44 N4 1.54(2) .
C44 H44A 0.9900 .
C44 H44B 0.9900 .
C45 H45A 0.9800 .
C45 H45B 0.9800 .
C45 H45C 0.9800 .
C46 N4 1.62(3) .
C46 C47 1.626(18) .
C46 H46A 0.9900 .
C46 H46B 0.9900 .
C47 H47A 0.9800 .
C47 H47B 0.9800 .
C47 H47C 0.9800 .
O1 Zn1 2.078(3) 1_556
O2 Zn2 1.992(3) 1_556
O8 Zn2 1.940(3) 2_657
O10 Zn1 2.060(3) 3_567
